data_7103144
loop_
_publ_author_name
'Bedford, Robin B'
'Betham, Michael'
'Butts, Craig P'
'Coles, Simon J'
'Hursthouse, Michael B'
'Noelle Scully, P'
'Tucker, James H R'
'Wilkie, John'
'Willener, Yasmine'

_publ_section_title
;
 Anion complexation via C-H...X interactions using a palladacyclic
 receptor.
;
_journal_issue 21
_journal_name_full 'Chemical communications (Cambridge, England)'
_journal_page_first 2429
_journal_page_last 2431
_journal_paper_doi 10.1039/b801823e
_journal_year 2008
_chemical_formula_sum 'C66 H92 F6 O3 P Pd S3 Sb'
_chemical_formula_weight 1402.70
_chemical_name_systematic
;
?
;
_space_group_IT_number 2
_symmetry_cell_setting triclinic
_symmetry_space_group_name_Hall '-P 1'
_symmetry_space_group_name_H-M 'P -1'
_atom_sites_solution_hydrogens geom
_atom_sites_solution_primary direct
_atom_sites_solution_secondary difmap
_audit_creation_method SHELXL-97
_cell_angle_alpha 83.91(11)
_cell_angle_beta 79.8(2)
_cell_angle_gamma 78.56(8)
_cell_formula_units_Z 2
_cell_length_a 12.32(2)
_cell_length_b 12.719(13)
_cell_length_c 22.10(5)
_cell_measurement_reflns_used 13391
_cell_measurement_temperature 120(2)
_cell_measurement_theta_max 27.48
_cell_measurement_theta_min 2.91
_cell_volume 3332(10)
_computing_cell_refinement 'DENZO, COLLECT'
_computing_data_reduction 'DENZO, COLLECT'
_computing_molecular_graphics 'PLATON (Spek, 1990)'
_computing_structure_refinement 'SHELXL-97 (Sheldrick, 1997)'
_computing_structure_solution 'SHELXS-97 (Sheldrick, 1997)'
_diffrn_ambient_temperature 120(2)
_diffrn_detector_area_resol_mean 9.091
_diffrn_measured_fraction_theta_full 0.996
_diffrn_measured_fraction_theta_max 0.996
_diffrn_measurement_device_type 'Bruker-Nonius KappaCCD Area Detector'
_diffrn_measurement_method '\f and \w scans'
_diffrn_radiation_monochromator '10cm confocal mirrors'
_diffrn_radiation_source 'Bruker-Nonius FR591 rotating anode'
_diffrn_radiation_type MoK\a
_diffrn_radiation_wavelength 0.71073
_diffrn_reflns_av_R_equivalents 0.1064
_diffrn_reflns_av_sigmaI/netI 0.0904
_diffrn_reflns_limit_h_max 16
_diffrn_reflns_limit_h_min -16
_diffrn_reflns_limit_k_max 15
_diffrn_reflns_limit_k_min -16
_diffrn_reflns_limit_l_max 28
_diffrn_reflns_limit_l_min -28
_diffrn_reflns_number 73574
_diffrn_reflns_theta_full 27.50
_diffrn_reflns_theta_max 27.50
_diffrn_reflns_theta_min 3.05
_diffrn_standards_decay_% 0
_diffrn_standards_number 0
_exptl_absorpt_coefficient_mu 0.853
_exptl_absorpt_correction_T_max 0.9915
_exptl_absorpt_correction_T_min 0.8899
_exptl_absorpt_correction_type multi-scan
_exptl_absorpt_process_details 'SADABS V2.10 (Sheldrick, G.M., 2003)'
_exptl_crystal_colour 'pale yellow'
_exptl_crystal_density_diffrn 1.398
_exptl_crystal_density_method 'not measured'
_exptl_crystal_description plate
_exptl_crystal_F_000 1452
_exptl_crystal_size_max 0.14
_exptl_crystal_size_mid 0.08
_exptl_crystal_size_min 0.01
_refine_diff_density_max 1.896
_refine_diff_density_min -1.025
_refine_diff_density_rms 0.133
_refine_ls_extinction_coef 0.0006(2)
_refine_ls_extinction_expression Fc^*^=kFc[1+0.001xFc^2^\l^3^/sin(2\q)]^-1/4^
_refine_ls_extinction_method SHELXL
_refine_ls_goodness_of_fit_ref 1.083
_refine_ls_hydrogen_treatment constr
_refine_ls_matrix_type full
_refine_ls_number_parameters 749
_refine_ls_number_reflns 15255
_refine_ls_number_restraints 0
_refine_ls_restrained_S_all 1.083
_refine_ls_R_factor_all 0.1164
_refine_ls_R_factor_gt 0.0757
_refine_ls_shift/su_max 0.002
_refine_ls_shift/su_mean 0.000
_refine_ls_structure_factor_coef Fsqd
_refine_ls_weighting_details 'calc w=1/[\s^2^(Fo^2^)+(0.0562P)^2^+18.1951P] where P=(Fo^2^+2Fc^2^)/3'
_refine_ls_weighting_scheme calc
_refine_ls_wR_factor_gt 0.1701
_refine_ls_wR_factor_ref 0.1868
_reflns_number_gt 10723
_reflns_number_total 15255
_reflns_threshold_expression >2sigma(I)
_cod_data_source_file b801823e.txt
_cod_data_source_block 2005src0672
_cod_depositor_comments
;
The following automatic conversions were performed:
'_symmetry_cell_setting' value 'Triclinic' changed to 'triclinic'
according to '/home/saulius/struct/CIF-dictionaries/cif_core.dic'
dictionary named 'cif_core.dic' version 2.4.1 from 2010-06-29.

Automatic conversion script
Id: cif_fix_enum 1527 2010-12-29 10:47:43Z saulius 
;
_cod_original_sg_symbol_H-M P-1
_cod_database_code 7103144

loop_
_symmetry_equiv_pos_as_xyz
'x, y, z'
'-x, -y, -z'

loop_
_atom_site_label
_atom_site_type_symbol
_atom_site_fract_x
_atom_site_fract_y
_atom_site_fract_z
_atom_site_U_iso_or_equiv
_atom_site_adp_type
_atom_site_occupancy
_atom_site_symmetry_multiplicity
_atom_site_calc_flag
_atom_site_refinement_flags
_atom_site_disorder_assembly
_atom_site_disorder_group
C26 C 0.7444(9) 0.8263(9) 0.9390(5) 0.082(3) Uani 1 1 d . . .
H26A H 0.7074 0.8853 0.9649 0.122 Uiso 1 1 calc R . .
H26B H 0.7474 0.8522 0.8955 0.122 Uiso 1 1 calc R . .
H26C H 0.8208 0.8004 0.9478 0.122 Uiso 1 1 calc R . .
C49 C 0.7689(12) 0.7012(9) 0.4090(6) 0.091(4) Uani 1 1 d . . .
H49 H 0.7398 0.7355 0.3734 0.109 Uiso 1 1 calc R . .
C50 C 0.7047(8) 0.6513(8) 0.4575(5) 0.066(3) Uani 1 1 d . . .
H50 H 0.6290 0.6504 0.4544 0.079 Uiso 1 1 calc R . .
C51 C 0.7433(9) 0.6056(8) 0.5072(6) 0.073(3) Uani 1 1 d . . .
H51 H 0.6944 0.5750 0.5395 0.087 Uiso 1 1 calc R . .
C52 C 0.8503(9) 0.6009(8) 0.5136(5) 0.074(3) Uani 1 1 d . . .
H52 H 0.8768 0.5660 0.5498 0.089 Uiso 1 1 calc R . .
C53 C 0.9200(9) 0.6451(10) 0.4694(6) 0.077(3) Uani 1 1 d . . .
H53 H 0.9958 0.6405 0.4744 0.093 Uiso 1 1 calc R . .
C54 C 0.8847(12) 0.6964(10) 0.4173(6) 0.093(4) Uani 1 1 d . . .
H54 H 0.9348 0.7287 0.3867 0.112 Uiso 1 1 calc R . .
C55 C 0.0817(7) 0.9100(6) 0.2685(4) 0.050(2) Uani 1 1 d . . .
H55 H 0.0774 0.8842 0.3106 0.060 Uiso 1 1 calc R . .
C56 C 0.1816(7) 0.8944(6) 0.2304(4) 0.0480(19) Uani 1 1 d . . .
H56 H 0.2477 0.8588 0.2457 0.058 Uiso 1 1 calc R . .
C57 C 0.1863(6) 0.9300(6) 0.1704(4) 0.0457(18) Uani 1 1 d . . .
H57 H 0.2558 0.9175 0.1432 0.055 Uiso 1 1 calc R . .
C58 C 0.0904(6) 0.9847(6) 0.1479(4) 0.0459(18) Uani 1 1 d . . .
H58 H 0.0945 1.0114 0.1059 0.055 Uiso 1 1 calc R . .
C59 C -0.0082(6) 0.9995(6) 0.1863(4) 0.0456(18) Uani 1 1 d . . .
H59 H -0.0745 1.0357 0.1714 0.055 Uiso 1 1 calc R . .
C60 C -0.0124(7) 0.9626(6) 0.2465(4) 0.0488(19) Uani 1 1 d . . .
H60 H -0.0820 0.9736 0.2736 0.059 Uiso 1 1 calc R . .
C61 C 0.4285(6) 0.9968(6) 0.4600(3) 0.0429(17) Uani 1 1 d . . .
H61 H 0.3778 0.9941 0.4326 0.052 Uiso 1 1 calc R . .
C62 C 0.5171(6) 0.9129(6) 0.4649(3) 0.0430(17) Uani 1 1 d . . .
H62 H 0.5294 0.8537 0.4401 0.052 Uiso 1 1 calc R . .
C63 C 0.5873(6) 0.9160(6) 0.5060(4) 0.0443(18) Uani 1 1 d . . .
H63 H 0.6470 0.8574 0.5110 0.053 Uiso 1 1 calc R . .
C64 C 0.9110(7) 1.0118(7) 0.5453(4) 0.055(2) Uani 1 1 d . . .
H64 H 0.8486 1.0197 0.5777 0.066 Uiso 1 1 calc R . .
C65 C 0.9367(6) 0.9187(7) 0.5128(3) 0.0482(19) Uani 1 1 d . . .
H65 H 0.8916 0.8647 0.5219 0.058 Uiso 1 1 calc R . .
C66 C 1.0267(7) 0.9085(7) 0.4686(4) 0.053(2) Uani 1 1 d . . .
H66 H 1.0474 0.8454 0.4465 0.063 Uiso 1 1 calc R . .
F1 F 0.3486(3) 0.5593(4) 0.36056(19) 0.0471(10) Uani 1 1 d . . .
F2 F 0.3969(4) 0.5885(4) 0.46766(18) 0.0528(12) Uani 1 1 d . . .
F3 F 0.4720(4) 0.7027(4) 0.3721(2) 0.0616(13) Uani 1 1 d . . .
F4 F 0.3149(4) 0.7941(4) 0.4560(2) 0.0567(12) Uani 1 1 d . . .
F5 F 0.2663(4) 0.7697(4) 0.3481(2) 0.0637(13) Uani 1 1 d . . .
F6 F 0.1925(3) 0.6533(4) 0.4442(2) 0.0578(12) Uani 1 1 d . . .
C1 C 0.5970(6) 0.4294(6) 1.3878(3) 0.0392(16) Uani 1 1 d . . .
H1A H 0.5823 0.4729 1.4239 0.047 Uiso 1 1 calc R . .
H1B H 0.5408 0.4612 1.3609 0.047 Uiso 1 1 calc R . .
C2 C 0.5801(6) 0.3172(6) 1.4099(3) 0.0368(15) Uani 1 1 d . . .
H2A H 0.5002 0.3194 1.4279 0.044 Uiso 1 1 calc R . .
H2B H 0.6254 0.2903 1.4430 0.044 Uiso 1 1 calc R . .
C3 C 0.7026(6) 0.1102(6) 1.3863(3) 0.0372(15) Uani 1 1 d . . .
H3A H 0.6548 0.0831 1.4232 0.045 Uiso 1 1 calc R . .
H3B H 0.7244 0.0524 1.3574 0.045 Uiso 1 1 calc R . .
C4 C 0.8072(6) 0.1295(6) 1.4058(3) 0.0369(15) Uani 1 1 d . . .
H4A H 0.8482 0.0603 1.4221 0.044 Uiso 1 1 calc R . .
H4B H 0.7858 0.1784 1.4397 0.044 Uiso 1 1 calc R . .
C5 C 0.9245(5) 0.3014(5) 1.3788(3) 0.0348(15) Uani 1 1 d . . .
H5A H 0.9655 0.2739 1.4136 0.042 Uiso 1 1 calc R . .
H5B H 0.9751 0.3383 1.3475 0.042 Uiso 1 1 calc R . .
C6 C 0.8259(5) 0.3828(5) 1.4017(3) 0.0324(14) Uani 1 1 d . . .
H6A H 0.8531 0.4422 1.4164 0.039 Uiso 1 1 calc R . .
H6B H 0.7812 0.3493 1.4376 0.039 Uiso 1 1 calc R . .
C7 C 0.7385(5) 0.2112(5) 1.2088(3) 0.0280(13) Uani 1 1 d . . .
C8 C 0.7004(5) 0.1148(5) 1.2189(3) 0.0337(14) Uani 1 1 d . . .
H8 H 0.6764 0.0900 1.2602 0.040 Uiso 1 1 calc R . .
C9 C 0.6951(5) 0.0530(5) 1.1729(3) 0.0339(14) Uani 1 1 d . . .
C10 C 0.6575(7) -0.0574(6) 1.1831(4) 0.0454(18) Uani 1 1 d . . .
C11 C 0.6295(8) -0.0908(6) 1.2514(4) 0.058(2) Uani 1 1 d . . .
H11A H 0.5688 -0.0369 1.2709 0.087 Uiso 1 1 calc R . .
H11B H 0.6961 -0.0964 1.2709 0.087 Uiso 1 1 calc R . .
H11C H 0.6056 -0.1607 1.2563 0.087 Uiso 1 1 calc R . .
C12 C 0.7507(8) -0.1428(6) 1.1558(4) 0.061(2) Uani 1 1 d . . .
H12A H 0.7248 -0.2116 1.1604 0.092 Uiso 1 1 calc R . .
H12B H 0.8152 -0.1495 1.1772 0.092 Uiso 1 1 calc R . .
H12C H 0.7730 -0.1227 1.1119 0.092 Uiso 1 1 calc R . .
C13 C 0.5542(7) -0.0508(7) 1.1542(4) 0.056(2) Uani 1 1 d . . .
H13A H 0.5709 -0.0303 1.1100 0.084 Uiso 1 1 calc R . .
H13B H 0.4935 0.0032 1.1737 0.084 Uiso 1 1 calc R . .
H13C H 0.5309 -0.1210 1.1601 0.084 Uiso 1 1 calc R . .
C14 C 0.7288(6) 0.0922(6) 1.1136(3) 0.0372(16) Uani 1 1 d . . .
H14 H 0.7258 0.0509 1.0808 0.045 Uiso 1 1 calc R . .
C15 C 0.7668(5) 0.1885(5) 1.0990(3) 0.0325(14) Uani 1 1 d . . .
C16 C 0.8042(6) 0.2301(6) 1.0335(3) 0.0371(15) Uani 1 1 d . . .
C17 C 0.7874(8) 0.1543(7) 0.9873(3) 0.053(2) Uani 1 1 d . . .
H17A H 0.8357 0.0840 0.9930 0.080 Uiso 1 1 calc R . .
H17B H 0.8070 0.1851 0.9451 0.080 Uiso 1 1 calc R . .
H17C H 0.7088 0.1455 0.9943 0.080 Uiso 1 1 calc R . .
C18 C 0.7396(6) 0.3410(6) 1.0177(3) 0.0414(17) Uani 1 1 d . . .
H18A H 0.6608 0.3370 1.0182 0.062 Uiso 1 1 calc R . .
H18B H 0.7717 0.3678 0.9765 0.062 Uiso 1 1 calc R . .
H18C H 0.7445 0.3901 1.0480 0.062 Uiso 1 1 calc R . .
C19 C 0.9300(6) 0.2355(7) 1.0240(4) 0.052(2) Uani 1 1 d . . .
H19A H 0.9415 0.2907 1.0488 0.078 Uiso 1 1 calc R . .
H19B H 0.9562 0.2537 0.9804 0.078 Uiso 1 1 calc R . .
H19C H 0.9724 0.1655 1.0369 0.078 Uiso 1 1 calc R . .
C20 C 0.7714(5) 0.2456(5) 1.1485(3) 0.0301(13) Uani 1 1 d . . .
C21 C 0.7144(5) 0.5728(5) 1.1274(3) 0.0241(12) Uani 1 1 d . . .
C22 C 0.8066(5) 0.5875(5) 1.0872(3) 0.0320(14) Uani 1 1 d . . .
H22 H 0.8790 0.5596 1.0975 0.038 Uiso 1 1 calc R . .
C23 C 0.7958(5) 0.6429(5) 1.0312(3) 0.0350(15) Uani 1 1 d . . .
H23 H 0.8609 0.6543 1.0030 0.042 Uiso 1 1 calc R . .
C24 C 0.6901(5) 0.6824(5) 1.0156(3) 0.0335(14) Uani 1 1 d . . .
C25 C 0.6798(6) 0.7368(7) 0.9524(3) 0.049(2) Uani 1 1 d . . .
C27 C 0.7292(8) 0.6516(8) 0.9058(4) 0.066(3) Uani 1 1 d . . .
H27A H 0.8086 0.6253 0.9085 0.099 Uiso 1 1 calc R . .
H27B H 0.7220 0.6837 0.8640 0.099 Uiso 1 1 calc R . .
H27C H 0.6885 0.5916 0.9150 0.099 Uiso 1 1 calc R . .
C28 C 0.5597(7) 0.7762(8) 0.9429(4) 0.067(3) Uani 1 1 d . . .
H28A H 0.5207 0.7151 0.9477 0.100 Uiso 1 1 calc R . .
H28B H 0.5583 0.8117 0.9014 0.100 Uiso 1 1 calc R . .
H28C H 0.5222 0.8275 0.9736 0.100 Uiso 1 1 calc R . .
C29 C 0.6001(5) 0.6666(5) 1.0590(3) 0.0314(14) Uani 1 1 d . . .
H29 H 0.5274 0.6952 1.0494 0.038 Uiso 1 1 calc R . .
C30 C 0.6073(5) 0.6122(5) 1.1160(3) 0.0274(13) Uani 1 1 d . . .
C31 C 0.5025(5) 0.5963(5) 1.1607(3) 0.0330(14) Uani 1 1 d . . .
C32 C 0.3975(6) 0.6576(7) 1.1377(4) 0.049(2) Uani 1 1 d . . .
H32A H 0.3322 0.6523 1.1696 0.074 Uiso 1 1 calc R . .
H32B H 0.3884 0.6269 1.1004 0.074 Uiso 1 1 calc R . .
H32C H 0.4039 0.7333 1.1280 0.074 Uiso 1 1 calc R . .
C33 C 0.5015(6) 0.6384(6) 1.2215(3) 0.0419(17) Uani 1 1 d . . .
H33A H 0.5686 0.6020 1.2386 0.063 Uiso 1 1 calc R . .
H33B H 0.4343 0.6247 1.2500 0.063 Uiso 1 1 calc R . .
H33C H 0.5009 0.7159 1.2159 0.063 Uiso 1 1 calc R . .
C34 C 0.4969(6) 0.4753(6) 1.1686(4) 0.0427(17) Uani 1 1 d . . .
H34A H 0.5638 0.4349 1.1844 0.064 Uiso 1 1 calc R . .
H34B H 0.4936 0.4502 1.1287 0.064 Uiso 1 1 calc R . .
H34C H 0.4297 0.4640 1.1978 0.064 Uiso 1 1 calc R . .
C35 C 1.0145(5) 0.3828(5) 1.2131(3) 0.0290(13) Uani 1 1 d . . .
C36 C 1.0370(5) 0.2730(5) 1.2121(3) 0.0304(13) Uani 1 1 d . . .
H36 H 0.9924 0.2384 1.1926 0.036 Uiso 1 1 calc R . .
C37 C 1.1247(5) 0.2121(5) 1.2393(3) 0.0319(14) Uani 1 1 d . . .
H37 H 1.1385 0.1358 1.2402 0.038 Uiso 1 1 calc R . .
C38 C 1.1914(5) 0.2644(6) 1.2650(3) 0.0322(14) Uani 1 1 d . . .
C39 C 1.2909(5) 0.2026(6) 1.2945(3) 0.0357(15) Uani 1 1 d . . .
C40 C 1.2951(7) 0.0789(7) 1.2995(4) 0.059(2) Uani 1 1 d . . .
H40A H 1.3614 0.0422 1.3171 0.089 Uiso 1 1 calc R . .
H40B H 1.2990 0.0547 1.2584 0.089 Uiso 1 1 calc R . .
H40C H 1.2273 0.0619 1.3261 0.089 Uiso 1 1 calc R . .
C41 C 1.2883(7) 0.2395(8) 1.3561(4) 0.060(2) Uani 1 1 d . . .
H41A H 1.3507 0.1966 1.3749 0.089 Uiso 1 1 calc R . .
H41B H 1.2171 0.2310 1.3823 0.089 Uiso 1 1 calc R . .
H41C H 1.2952 0.3155 1.3519 0.089 Uiso 1 1 calc R . .
C42 C 1.3967(6) 0.2213(7) 1.2530(4) 0.051(2) Uani 1 1 d . . .
H42A H 1.4023 0.2974 1.2516 0.076 Uiso 1 1 calc R . .
H42B H 1.3955 0.2020 1.2114 0.076 Uiso 1 1 calc R . .
H42C H 1.4615 0.1769 1.2690 0.076 Uiso 1 1 calc R . .
C43 C 1.1681(5) 0.3754(6) 1.2633(3) 0.0325(14) Uani 1 1 d . . .
H43 H 1.2159 0.4100 1.2805 0.039 Uiso 1 1 calc R . .
C44 C 1.0793(5) 0.4400(5) 1.2382(3) 0.0307(14) Uani 1 1 d . . .
C45 C 1.0592(6) 0.5641(6) 1.2364(3) 0.0365(15) Uani 1 1 d . . .
C46 C 1.1360(7) 0.6026(6) 1.2727(4) 0.0465(18) Uani 1 1 d . . .
H46A H 1.2143 0.5784 1.2544 0.070 Uiso 1 1 calc R . .
H46B H 1.1234 0.5729 1.3156 0.070 Uiso 1 1 calc R . .
H46C H 1.1196 0.6813 1.2714 0.070 Uiso 1 1 calc R . .
C47 C 1.0808(7) 0.6101(6) 1.1710(3) 0.0440(18) Uani 1 1 d . . .
H47A H 1.0294 0.5891 1.1473 0.066 Uiso 1 1 calc R . .
H47B H 1.1584 0.5826 1.1527 0.066 Uiso 1 1 calc R . .
H47C H 1.0687 0.6888 1.1702 0.066 Uiso 1 1 calc R . .
C48 C 0.9398(6) 0.6118(6) 1.2644(4) 0.0466(18) Uani 1 1 d . . .
H48A H 0.9320 0.6900 1.2645 0.070 Uiso 1 1 calc R . .
H48B H 0.9234 0.5809 1.3069 0.070 Uiso 1 1 calc R . .
H48C H 0.8870 0.5951 1.2401 0.070 Uiso 1 1 calc R . .
O1 O 0.8144(3) 0.3424(3) 1.13680(18) 0.0287(9) Uani 1 1 d . . .
O2 O 0.7272(3) 0.5158(3) 1.18474(18) 0.0293(9) Uani 1 1 d . . .
O3 O 0.9225(3) 0.4428(3) 1.18701(19) 0.0287(9) Uani 1 1 d . . .
P1 P 0.80584(13) 0.40488(13) 1.19607(7) 0.0258(3) Uani 1 1 d . . .
S1 S 0.73411(14) 0.43946(13) 1.34606(7) 0.0313(3) Uani 1 1 d . . .
S2 S 0.61825(13) 0.22371(14) 1.34978(7) 0.0329(4) Uani 1 1 d . . .
S3 S 0.89826(13) 0.18633(13) 1.34494(7) 0.0316(3) Uani 1 1 d . . .
Pd1 Pd 0.74721(4) 0.30657(4) 1.27604(2) 0.02548(13) Uani 1 1 d . . .
Sb1 Sb 0.33166(4) 0.67846(4) 0.40698(2) 0.03818(15) Uani 1 1 d . . .

loop_
_atom_site_aniso_label
_atom_site_aniso_U_11
_atom_site_aniso_U_22
_atom_site_aniso_U_33
_atom_site_aniso_U_23
_atom_site_aniso_U_13
_atom_site_aniso_U_12
C26 0.088(8) 0.079(7) 0.073(7) 0.045(6) -0.019(6) -0.026(6)
C49 0.132(11) 0.075(7) 0.063(7) -0.035(6) -0.019(7) 0.007(7)
C50 0.051(5) 0.062(6) 0.084(7) -0.031(5) -0.018(5) 0.011(4)
C51 0.068(7) 0.054(6) 0.092(8) -0.035(6) 0.005(6) -0.004(5)
C52 0.075(7) 0.064(6) 0.076(7) -0.028(5) 0.007(6) -0.001(5)
C53 0.061(6) 0.097(8) 0.078(8) -0.036(7) -0.003(6) -0.015(6)
C54 0.110(10) 0.096(9) 0.073(8) -0.041(7) 0.030(7) -0.038(8)
C55 0.070(6) 0.033(4) 0.041(4) 0.003(3) -0.004(4) -0.001(4)
C56 0.048(4) 0.042(4) 0.050(5) 0.008(3) -0.014(4) 0.000(3)
C57 0.044(4) 0.040(4) 0.046(5) -0.006(3) -0.003(3) 0.006(3)
C58 0.051(5) 0.036(4) 0.048(4) -0.006(3) -0.017(4) 0.009(3)
C59 0.038(4) 0.040(4) 0.058(5) -0.016(4) -0.015(4) 0.009(3)
C60 0.052(5) 0.052(5) 0.037(4) -0.012(4) 0.001(3) -0.001(4)
C61 0.048(4) 0.045(4) 0.037(4) 0.008(3) -0.015(3) -0.010(3)
C62 0.047(4) 0.039(4) 0.042(4) -0.002(3) -0.007(3) -0.005(3)
C63 0.041(4) 0.041(4) 0.047(4) 0.009(3) -0.003(3) -0.009(3)
C64 0.046(5) 0.070(6) 0.034(4) 0.012(4) -0.006(3) 0.016(4)
C65 0.041(4) 0.060(5) 0.036(4) 0.011(4) -0.012(3) 0.005(4)
C66 0.050(5) 0.053(5) 0.050(5) 0.007(4) -0.011(4) 0.003(4)
F1 0.046(2) 0.057(3) 0.039(2) -0.010(2) -0.0107(19) -0.004(2)
F2 0.050(3) 0.071(3) 0.027(2) -0.004(2) -0.0133(18) 0.020(2)
F3 0.039(2) 0.090(4) 0.054(3) -0.013(3) 0.009(2) -0.018(2)
F4 0.051(3) 0.052(3) 0.065(3) -0.016(2) -0.012(2) 0.003(2)
F5 0.071(3) 0.069(3) 0.046(3) 0.015(2) -0.024(2) 0.000(3)
F6 0.029(2) 0.067(3) 0.068(3) 0.003(2) 0.005(2) -0.002(2)
C1 0.033(4) 0.050(4) 0.029(4) -0.008(3) -0.001(3) 0.003(3)
C2 0.028(3) 0.052(4) 0.024(3) -0.001(3) -0.001(3) 0.002(3)
C3 0.039(4) 0.039(4) 0.031(4) 0.010(3) -0.007(3) -0.006(3)
C4 0.040(4) 0.037(4) 0.028(3) 0.007(3) -0.004(3) 0.000(3)
C5 0.025(3) 0.043(4) 0.034(4) 0.001(3) -0.008(3) -0.002(3)
C6 0.032(3) 0.041(4) 0.025(3) -0.001(3) -0.007(3) -0.009(3)
C7 0.025(3) 0.033(3) 0.023(3) -0.003(2) -0.004(2) 0.004(2)
C8 0.036(4) 0.030(3) 0.033(4) 0.001(3) -0.007(3) -0.002(3)
C9 0.034(4) 0.028(3) 0.038(4) -0.004(3) -0.008(3) 0.001(3)
C10 0.061(5) 0.032(4) 0.049(4) -0.006(3) -0.018(4) -0.011(3)
C11 0.080(6) 0.037(4) 0.059(5) 0.007(4) -0.020(5) -0.015(4)
C12 0.083(7) 0.037(4) 0.068(6) -0.012(4) -0.020(5) -0.008(4)
C13 0.068(6) 0.046(5) 0.064(6) 0.002(4) -0.026(4) -0.022(4)
C14 0.042(4) 0.041(4) 0.029(4) -0.011(3) -0.010(3) -0.001(3)
C15 0.029(3) 0.037(4) 0.031(3) -0.008(3) -0.007(3) 0.000(3)
C16 0.039(4) 0.046(4) 0.025(3) -0.008(3) -0.002(3) -0.006(3)
C17 0.077(6) 0.061(5) 0.025(4) -0.011(3) -0.007(4) -0.017(4)
C18 0.049(4) 0.051(4) 0.025(3) 0.001(3) -0.011(3) -0.011(3)
C19 0.040(4) 0.071(6) 0.038(4) -0.010(4) 0.004(3) 0.001(4)
C20 0.030(3) 0.029(3) 0.031(3) -0.002(3) -0.011(3) -0.001(3)
C21 0.031(3) 0.025(3) 0.015(3) 0.006(2) -0.006(2) -0.006(2)
C22 0.032(3) 0.035(3) 0.026(3) 0.001(3) -0.006(3) 0.002(3)
C23 0.029(3) 0.041(4) 0.031(3) 0.007(3) 0.001(3) -0.005(3)
C24 0.033(3) 0.037(4) 0.026(3) 0.008(3) -0.001(3) -0.006(3)
C25 0.043(4) 0.064(5) 0.035(4) 0.023(4) -0.009(3) -0.008(4)
C27 0.055(5) 0.100(7) 0.033(4) 0.010(4) -0.001(4) -0.003(5)
C28 0.050(5) 0.100(7) 0.034(4) 0.032(4) -0.007(4) 0.007(5)
C29 0.029(3) 0.036(4) 0.028(3) 0.002(3) -0.007(3) -0.005(3)
C30 0.028(3) 0.031(3) 0.021(3) 0.003(2) -0.002(2) -0.003(2)
C31 0.030(3) 0.043(4) 0.024(3) 0.007(3) -0.003(3) -0.010(3)
C32 0.028(4) 0.076(6) 0.040(4) 0.016(4) -0.005(3) -0.009(4)
C33 0.038(4) 0.049(4) 0.032(4) -0.002(3) 0.005(3) -0.001(3)
C34 0.040(4) 0.047(4) 0.043(4) -0.003(3) -0.001(3) -0.018(3)
C35 0.028(3) 0.036(3) 0.021(3) 0.003(3) -0.005(2) -0.003(3)
C36 0.029(3) 0.034(3) 0.025(3) -0.002(3) -0.004(3) 0.000(3)
C37 0.030(3) 0.032(3) 0.026(3) 0.002(3) 0.003(3) 0.002(3)
C38 0.022(3) 0.046(4) 0.026(3) 0.005(3) -0.003(2) -0.004(3)
C39 0.030(3) 0.042(4) 0.033(4) 0.010(3) -0.012(3) -0.004(3)
C40 0.054(5) 0.055(5) 0.071(6) 0.016(4) -0.029(4) -0.010(4)
C41 0.052(5) 0.082(6) 0.038(4) 0.004(4) -0.018(4) 0.009(4)
C42 0.029(4) 0.065(5) 0.053(5) 0.012(4) -0.011(3) -0.002(3)
C43 0.031(3) 0.046(4) 0.024(3) 0.001(3) -0.006(3) -0.015(3)
C44 0.025(3) 0.039(4) 0.026(3) 0.001(3) -0.003(2) -0.003(3)
C45 0.037(4) 0.040(4) 0.032(4) 0.003(3) -0.007(3) -0.009(3)
C46 0.055(5) 0.039(4) 0.053(5) 0.001(3) -0.021(4) -0.017(3)
C47 0.058(5) 0.040(4) 0.037(4) 0.009(3) -0.008(3) -0.022(4)
C48 0.047(4) 0.038(4) 0.054(5) -0.006(3) -0.008(4) -0.005(3)
O1 0.029(2) 0.037(2) 0.020(2) 0.0019(18) -0.0032(17) -0.0076(18)
O2 0.032(2) 0.034(2) 0.019(2) 0.0025(17) -0.0047(17) 0.0002(18)
O3 0.025(2) 0.034(2) 0.026(2) 0.0039(18) -0.0089(17) -0.0044(18)
P1 0.0266(8) 0.0288(8) 0.0209(8) 0.0008(6) -0.0053(6) -0.0027(6)
S1 0.0352(8) 0.0318(8) 0.0247(8) -0.0023(6) -0.0058(6) 0.0003(7)
S2 0.0297(8) 0.0420(9) 0.0267(8) -0.0002(7) -0.0045(6) -0.0069(7)
S3 0.0300(8) 0.0354(9) 0.0251(8) 0.0008(6) -0.0043(6) 0.0024(6)
Pd1 0.0265(2) 0.0285(3) 0.0197(2) 0.00043(18) -0.00483(18) -0.00114(18)
Sb1 0.0314(3) 0.0529(3) 0.0266(2) -0.0020(2) -0.00598(18) 0.0015(2)

loop_
_atom_type_symbol
_atom_type_description
_atom_type_scat_dispersion_real
_atom_type_scat_dispersion_imag
_atom_type_scat_source
C C 0.0033 0.0016 'International Tables Vol C Tables 4.2.6.8 and 6.1.1.4'
H H 0.0000 0.0000 'International Tables Vol C Tables 4.2.6.8 and 6.1.1.4'
O O 0.0106 0.0060 'International Tables Vol C Tables 4.2.6.8 and 6.1.1.4'
P P 0.1023 0.0942 'International Tables Vol C Tables 4.2.6.8 and 6.1.1.4'
S S 0.1246 0.1234 'International Tables Vol C Tables 4.2.6.8 and 6.1.1.4'
Pd Pd -0.9988 1.0072 'International Tables Vol C Tables 4.2.6.8 and 6.1.1.4'
F F 0.0171 0.0103 'International Tables Vol C Tables 4.2.6.8 and 6.1.1.4'
Sb Sb -0.5866 1.5461 'International Tables Vol C Tables 4.2.6.8 and 6.1.1.4'

loop_
_geom_angle_atom_site_label_1
_geom_angle_atom_site_label_2
_geom_angle_atom_site_label_3
_geom_angle
_geom_angle_site_symmetry_1
_geom_angle_site_symmetry_3
_geom_angle_publ_flag
C50 C49 C54 114.3(11) . . ?
C51 C50 C49 123.4(11) . . ?
C50 C51 C52 121.3(12) . . ?
C53 C52 C51 120.4(12) . . ?
C52 C53 C54 121.4(11) . . ?
C53 C54 C49 119.2(11) . . ?
C56 C55 C60 120.1(8) . . ?
C57 C56 C55 119.4(8) . . ?
C56 C57 C58 120.6(8) . . ?
C59 C58 C57 119.3(8) . . ?
C58 C59 C60 119.7(7) . . ?
C59 C60 C55 120.9(8) . . ?
C63 C61 C62 120.7(7) 2_676 . ?
C63 C62 C61 119.1(7) . . ?
C61 C63 C62 120.2(7) 2_676 . ?
C66 C64 C65 121.7(8) 2_776 . ?
C66 C65 C64 117.8(8) . . ?
C65 C66 C64 120.5(9) . 2_776 ?
C2 C1 S1 115.1(5) . . ?
C1 C2 S2 113.7(5) . . ?
C4 C3 S2 117.0(5) . . ?
C3 C4 S3 113.3(5) . . ?
C6 C5 S3 117.5(5) . . ?
C5 C6 S1 115.5(5) . . ?
C20 C7 C8 116.7(6) . . ?
C20 C7 Pd1 118.0(5) . . ?
C8 C7 Pd1 125.3(5) . . ?
C9 C8 C7 123.9(6) . . ?
C8 C9 C14 116.4(6) . . ?
C8 C9 C10 124.9(6) . . ?
C14 C9 C10 118.7(6) . . ?
C12 C10 C13 110.7(7) . . ?
C12 C10 C11 107.1(7) . . ?
C13 C10 C11 108.3(7) . . ?
C12 C10 C9 110.0(7) . . ?
C13 C10 C9 109.4(6) . . ?
C11 C10 C9 111.4(6) . . ?
C9 C14 C15 123.7(6) . . ?
C14 C15 C20 116.3(6) . . ?
C14 C15 C16 123.0(6) . . ?
C20 C15 C16 120.8(6) . . ?
C15 C16 C18 112.3(6) . . ?
C15 C16 C19 109.7(6) . . ?
C18 C16 C19 108.5(6) . . ?
C15 C16 C17 110.7(6) . . ?
C18 C16 C17 107.6(6) . . ?
C19 C16 C17 107.9(6) . . ?
C7 C20 C15 123.0(6) . . ?
C7 C20 O1 117.9(6) . . ?
C15 C20 O1 119.0(6) . . ?
C22 C21 C30 123.2(6) . . ?
C22 C21 O2 119.0(5) . . ?
C30 C21 O2 117.8(5) . . ?
C21 C22 C23 119.8(6) . . ?
C22 C23 C24 120.3(6) . . ?
C29 C24 C23 116.9(6) . . ?
C29 C24 C25 123.5(6) . . ?
C23 C24 C25 119.6(6) . . ?
C26 C25 C24 110.9(7) . . ?
C26 C25 C28 110.6(8) . . ?
C24 C25 C28 113.2(6) . . ?
C26 C25 C27 109.0(8) . . ?
C24 C25 C27 107.1(7) . . ?
C28 C25 C27 105.8(8) . . ?
C24 C29 C30 124.6(6) . . ?
C21 C30 C29 115.2(6) . . ?
C21 C30 C31 123.9(6) . . ?
C29 C30 C31 120.9(6) . . ?
C33 C31 C32 105.8(6) . . ?
C33 C31 C30 111.1(6) . . ?
C32 C31 C30 111.6(6) . . ?
C33 C31 C34 110.7(6) . . ?
C32 C31 C34 108.7(6) . . ?
C30 C31 C34 108.8(6) . . ?
C36 C35 C44 123.2(6) . . ?
C36 C35 O3 119.4(6) . . ?
C44 C35 O3 117.4(6) . . ?
C35 C36 C37 120.4(6) . . ?
C38 C37 C36 118.8(6) . . ?
C37 C38 C43 119.0(6) . . ?
C37 C38 C39 121.6(6) . . ?
C43 C38 C39 119.4(6) . . ?
C41 C39 C42 109.7(7) . . ?
C41 C39 C38 110.9(6) . . ?
C42 C39 C38 108.1(6) . . ?
C41 C39 C40 109.9(7) . . ?
C42 C39 C40 106.0(7) . . ?
C38 C39 C40 112.0(6) . . ?
C38 C43 C44 124.5(6) . . ?
C43 C44 C35 114.0(6) . . ?
C43 C44 C45 122.1(6) . . ?
C35 C44 C45 123.8(6) . . ?
C47 C45 C46 108.3(6) . . ?
C47 C45 C48 108.4(6) . . ?
C46 C45 C48 106.2(6) . . ?
C47 C45 C44 109.9(6) . . ?
C46 C45 C44 111.7(6) . . ?
C48 C45 C44 112.2(6) . . ?
C20 O1 P1 114.3(4) . . ?
C21 O2 P1 126.8(4) . . ?
C35 O3 P1 122.3(4) . . ?
O2 P1 O3 99.9(3) . . ?
O2 P1 O1 105.6(3) . . ?
O3 P1 O1 103.3(3) . . ?
O2 P1 Pd1 115.2(2) . . ?
O3 P1 Pd1 122.5(2) . . ?
O1 P1 Pd1 108.5(2) . . ?
C1 S1 C6 103.2(4) . . ?
C1 S1 Pd1 97.7(3) . . ?
C6 S1 Pd1 107.3(3) . . ?
C3 S2 C2 101.9(4) . . ?
C3 S2 Pd1 105.6(3) . . ?
C2 S2 Pd1 102.4(3) . . ?
C4 S3 C5 102.6(4) . . ?
C4 S3 Pd1 101.2(3) . . ?
C5 S3 Pd1 94.5(2) . . ?
C7 Pd1 P1 80.8(2) . . ?
C7 Pd1 S1 170.10(17) . . ?
P1 Pd1 S1 94.47(15) . . ?
C7 Pd1 S2 92.6(2) . . ?
P1 Pd1 S2 158.32(9) . . ?
S1 Pd1 S2 88.63(16) . . ?
C7 Pd1 S3 105.5(2) . . ?
P1 Pd1 S3 119.61(15) . . ?
S1 Pd1 S3 84.40(14) . . ?
S2 Pd1 S3 82.03(16) . . ?
F3 Sb1 F5 91.9(3) . . ?
F3 Sb1 F6 178.3(2) . . ?
F5 Sb1 F6 89.7(3) . . ?
F3 Sb1 F2 88.3(3) . . ?
F5 Sb1 F2 178.8(2) . . ?
F6 Sb1 F2 90.1(3) . . ?
F3 Sb1 F4 89.5(3) . . ?
F5 Sb1 F4 89.9(3) . . ?
F6 Sb1 F4 89.7(3) . . ?
F2 Sb1 F4 88.8(2) . . ?
F3 Sb1 F1 91.2(2) . . ?
F5 Sb1 F1 92.0(2) . . ?
F6 Sb1 F1 89.5(2) . . ?
F2 Sb1 F1 89.2(2) . . ?
F4 Sb1 F1 177.9(2) . . ?

loop_
_geom_bond_atom_site_label_1
_geom_bond_atom_site_label_2
_geom_bond_distance
_geom_bond_site_symmetry_2
_geom_bond_publ_flag
C26 C25 1.490(13) . ?
C49 C50 1.389(17) . ?
C49 C54 1.459(18) . ?
C50 C51 1.309(15) . ?
C51 C52 1.340(14) . ?
C52 C53 1.337(15) . ?
C53 C54 1.358(18) . ?
C55 C56 1.353(12) . ?
C55 C60 1.361(12) . ?
C56 C57 1.350(11) . ?
C57 C58 1.392(11) . ?
C58 C59 1.344(11) . ?
C59 C60 1.358(11) . ?
C61 C63 1.369(11) 2_676 ?
C61 C62 1.378(10) . ?
C62 C63 1.369(11) . ?
C63 C61 1.369(11) 2_676 ?
C64 C66 1.368(12) 2_776 ?
C64 C65 1.404(12) . ?
C65 C66 1.336(12) . ?
C66 C64 1.368(12) 2_776 ?
F1 Sb1 1.877(5) . ?
F2 Sb1 1.856(5) . ?
F3 Sb1 1.835(6) . ?
F4 Sb1 1.876(5) . ?
F5 Sb1 1.835(5) . ?
F6 Sb1 1.838(6) . ?
C1 C2 1.500(10) . ?
C1 S1 1.796(8) . ?
C2 S2 1.815(7) . ?
C3 C4 1.501(10) . ?
C3 S2 1.808(7) . ?
C4 S3 1.781(8) . ?
C5 C6 1.482(9) . ?
C5 S3 1.820(7) . ?
C6 S1 1.815(7) . ?
C7 C20 1.374(9) . ?
C7 C8 1.380(9) . ?
C7 Pd1 2.045(7) . ?
C8 C9 1.367(10) . ?
C9 C14 1.375(10) . ?
C9 C10 1.547(10) . ?
C10 C12 1.504(12) . ?
C10 C13 1.507(11) . ?
C10 C11 1.520(12) . ?
C14 C15 1.383(10) . ?
C15 C20 1.390(9) . ?
C15 C16 1.513(10) . ?
C16 C18 1.514(10) . ?
C16 C19 1.541(11) . ?
C16 C17 1.543(10) . ?
C20 O1 1.416(8) . ?
C21 C22 1.344(9) . ?
C21 C30 1.374(9) . ?
C21 O2 1.409(7) . ?
C22 C23 1.372(9) . ?
C23 C24 1.389(9) . ?
C24 C29 1.365(9) . ?
C24 C25 1.505(10) . ?
C25 C28 1.509(11) . ?
C25 C27 1.536(13) . ?
C29 C30 1.379(9) . ?
C30 C31 1.514(9) . ?
C31 C33 1.496(10) . ?
C31 C32 1.514(10) . ?
C31 C34 1.544(10) . ?
C35 C36 1.371(9) . ?
C35 C44 1.395(9) . ?
C35 O3 1.413(8) . ?
C36 C37 1.389(9) . ?
C37 C38 1.379(10) . ?
C38 C43 1.381(10) . ?
C38 C39 1.530(9) . ?
C39 C41 1.481(11) . ?
C39 C42 1.499(10) . ?
C39 C40 1.556(11) . ?
C43 C44 1.394(9) . ?
C44 C45 1.546(10) . ?
C45 C47 1.500(10) . ?
C45 C46 1.521(10) . ?
C45 C48 1.523(10) . ?
O1 P1 1.581(5) . ?
O2 P1 1.569(5) . ?
O3 P1 1.578(5) . ?
P1 Pd1 2.155(4) . ?
S1 Pd1 2.374(4) . ?
S2 Pd1 2.382(5) . ?
S3 Pd1 2.739(5) . ?
